data_2021125
loop_
_publ_author_name
'Minyaev, Mikhail E.'
'Korchagina, Sof'ya A.'
'Tavtorkin, Alexander N.'
'Churakov, Andrei V.'
'Nifant'ev, Ilya E.'

_publ_section_title
;
 Dinuclear neodymium and lanthanum bis(2,6-diisopropylphenyl) phosphate
 complexes bearing a hydroxide ligand: catalytic activity of the Nd
 complex in 1,3-diene polymerization
;
_journal_coeditor_code JX3012
_journal_issue 6
_journal_name_full 'Acta Crystallographica Section C'
_journal_page_first
;
;
_journal_paper_doi 10.1107/S2053229618006666
_journal_volume 74
_journal_year 2018
_chemical_formula_iupac '[La2 (C24 H34 O4 P)5 (O H) (H2 O)2], 2C6 H14'
_chemical_formula_moiety 'C120 H175 La2 O23 P5, 2(C6 H14)'
_chemical_formula_sum 'C132 H203 La2 O23 P5'
_chemical_formula_weight 2590.60
_chemical_name_systematic
;
Diaquapentakis[bis(2,6-diisopropylphenyl) phosphato]-\m-hydroxido-dilanthanum
hexane disolvate
;
_space_group_crystal_system monoclinic
_space_group_IT_number 14
_space_group_name_Hall '-P 2yn'
_space_group_name_H-M_alt 'P 1 21/n 1'
_symmetry_space_group_name_Hall '-P 2yn'
_symmetry_space_group_name_H-M 'P 1 21/n 1'
_atom_sites_solution_hydrogens mixed
_atom_sites_solution_primary direct
_atom_sites_solution_secondary difmap
_audit_creation_method SHELXL-2017/1
_cell_angle_alpha 90
_cell_angle_beta 106.8010(10)
_cell_angle_gamma 90
_cell_formula_units_Z 4
_cell_length_a 27.4921(13)
_cell_length_b 16.9467(8)
_cell_length_c 30.9090(15)
_cell_measurement_reflns_used 9651
_cell_measurement_temperature 150(2)
_cell_measurement_theta_max 28.732
_cell_measurement_theta_min 2.220
_cell_volume 13785.8(11)
_computing_cell_refinement
;
SAINT (Bruker, 2008)
;
_computing_data_collection
;
<i>APEX2</i> (Bruker, 2008)
;
_computing_data_reduction
;
SAINT (Bruker, 2008)
;
_computing_molecular_graphics
;
SHELXTL (Sheldrick, 2008)
;
_computing_publication_material
;
SHELXTL (Sheldrick, 2008)
;
_computing_structure_refinement
;
SHELXL2017 (Sheldrick, 2015)
;
_computing_structure_solution
;
SHELXS2013 (Sheldrick, 2008)
;
_diffrn_ambient_temperature 150(2)
_diffrn_measured_fraction_theta_full 0.999
_diffrn_measured_fraction_theta_max 0.999
_diffrn_measurement_device_type 'Bruker SMART APEXII'
_diffrn_measurement_method \w
_diffrn_radiation_monochromator graphite
_diffrn_radiation_source 'fine-focus sealed tube'
_diffrn_radiation_type MoK\a
_diffrn_radiation_wavelength 0.71073
_diffrn_reflns_av_R_equivalents 0.0917
_diffrn_reflns_limit_h_max 33
_diffrn_reflns_limit_h_min -33
_diffrn_reflns_limit_k_max 20
_diffrn_reflns_limit_k_min -20
_diffrn_reflns_limit_l_max 38
_diffrn_reflns_limit_l_min -38
_diffrn_reflns_number 99392
_diffrn_reflns_theta_full 25.242
_diffrn_reflns_theta_max 25.999
_diffrn_reflns_theta_min 1.175
_exptl_absorpt_coefficient_mu 0.732
_exptl_absorpt_correction_T_max 0.9574
_exptl_absorpt_correction_T_min 0.7836
_exptl_absorpt_correction_type multi-scan
_exptl_absorpt_process_details
;
(SADABS; Bruker, 2008)
;
_exptl_crystal_colour colourless
_exptl_crystal_density_diffrn 1.248
_exptl_crystal_density_method 'not measured'
_exptl_crystal_description block
_exptl_crystal_F_000 5472
_exptl_crystal_size_max 0.35
_exptl_crystal_size_mid 0.10
_exptl_crystal_size_min 0.06
_refine_diff_density_max 1.437
_refine_diff_density_min -0.701
_refine_ls_extinction_method none
_refine_ls_goodness_of_fit_ref 1.032
_refine_ls_hydrogen_treatment mixed
_refine_ls_matrix_type full
_refine_ls_number_parameters 1432
_refine_ls_number_reflns 27062
_refine_ls_number_restraints 44
_refine_ls_restrained_S_all 1.038
_refine_ls_R_factor_all 0.0832
_refine_ls_R_factor_gt 0.0526
_refine_ls_shift/su_max 0.003
_refine_ls_shift/su_mean 0.000
_refine_ls_structure_factor_coef Fsqd
_refine_ls_weighting_details 'w=1/[\s^2^(Fo^2^)+(0.0663P)^2^+7.2696P] where P=(Fo^2^+2Fc^2^)/3'
_refine_ls_weighting_scheme calc
_refine_ls_wR_factor_gt 0.1320
_refine_ls_wR_factor_ref 0.1509
_reflns_number_gt 19127
_reflns_number_total 27062
_reflns_threshold_expression 'I > 2\s(I)'
_cod_data_source_file jx3012sup1.cif
_cod_data_source_block La
_cod_database_code 2021125
_shelx_space_group_comment
;
The symmetry employed for this shelxl refinement is uniquely defined
by the following loop, which should always be used as a source of
symmetry information in preference to the above space-group names.
They are only intended as comments.
;
_shelx_estimated_absorpt_t_min 0.784
_shelx_estimated_absorpt_t_max 0.957

loop_
_space_group_symop_operation_xyz
'x, y, z'
'-x+1/2, y+1/2, -z+1/2'
'-x, -y, -z'
'x-1/2, -y-1/2, z-1/2'

loop_
_atom_site_type_symbol
_atom_site_label
_atom_site_fract_x
_atom_site_fract_y
_atom_site_fract_z
_atom_site_U_iso_or_equiv
_atom_site_adp_type
_atom_site_calc_flag
_atom_site_occupancy
La La1 0.56036(2) 0.62733(2) 0.24914(2) 0.02166(8) Uani d 1
La La2 0.46233(2) 0.83591(2) 0.22842(2) 0.02095(8) Uani d 1
P P1 0.64630(4) 0.50396(7) 0.25704(4) 0.0224(3) Uani d 1
P P2 0.58277(4) 0.81172(7) 0.31972(4) 0.0213(2) Uani d 1
P P3 0.45155(5) 0.65504(7) 0.29531(4) 0.0250(3) Uani d 1
P P4 0.37206(5) 0.94785(7) 0.19420(4) 0.0272(3) Uani d 1
P P5 0.45963(5) 0.80281(7) 0.10825(4) 0.0245(3) Uani d 1
O O1 0.50916(13) 0.72996(19) 0.21207(11) 0.0307(8) Uani d 1
H H1 0.500(3) 0.734(4) 0.1838(7) 0.09(3) Uiso d 1
O O2 0.49152(13) 0.5327(2) 0.20150(12) 0.0412(9) Uani d 1
H H2A 0.499699 0.486732 0.194978 0.049 Uiso d 1
H H2B 0.460709 0.547532 0.192428 0.049 Uiso d 1
O O3 0.55528(13) 0.6238(2) 0.16448(11) 0.0408(9) Uani d 1
H H3A 0.575118 0.593923 0.155364 0.049 Uiso d 1
H H3B 0.533828 0.652513 0.145744 0.049 Uiso d 1
O O4 0.64612(11) 0.58652(17) 0.24018(10) 0.0240(7) Uani d 1
O O5 0.60043(11) 0.48940(17) 0.27256(10) 0.0265(7) Uani d 1
O O6 0.69811(12) 0.48329(18) 0.29420(10) 0.0275(7) Uani d 1
O O7 0.65247(12) 0.44106(17) 0.22027(10) 0.0279(7) Uani d 1
O O8 0.59240(12) 0.73216(17) 0.30332(10) 0.0259(7) Uani d 1
O O9 0.53934(11) 0.85729(17) 0.28997(10) 0.0231(7) Uani d 1
O O10 0.63260(11) 0.86376(17) 0.33163(10) 0.0236(7) Uani d 1
O O11 0.57662(11) 0.79617(17) 0.36867(10) 0.0248(7) Uani d 1
O O12 0.49654(12) 0.61300(17) 0.28874(11) 0.0280(7) Uani d 1
O O13 0.43941(12) 0.73326(18) 0.27252(10) 0.0285(7) Uani d 1
O O14 0.40384(11) 0.59786(18) 0.28218(10) 0.0267(7) Uani d 1
O O15 0.45647(12) 0.67189(18) 0.34647(11) 0.0307(8) Uani d 1
O O16 0.36954(12) 0.86155(18) 0.20431(12) 0.0311(8) Uani d 1
O O17 0.42554(12) 0.97636(17) 0.21375(10) 0.0275(7) Uani d 1
O O18 0.33044(12) 0.99802(19) 0.20872(11) 0.0341(8) Uani d 1
O O19 0.35434(12) 0.96193(19) 0.14160(11) 0.0334(8) Uani d 1
O O20 0.45150(12) 0.84331(18) 0.14869(10) 0.0276(7) Uani d 1
O O21 0.48692(12) 0.72632(18) 0.11687(10) 0.0284(7) Uani d 1
O O22 0.48610(12) 0.86082(18) 0.08167(10) 0.0273(7) Uani d 1
O O23 0.40441(12) 0.79609(18) 0.07332(10) 0.0275(7) Uani d 1
C C1 0.70120(18) 0.4760(3) 0.34076(16) 0.0328(11) Uani d 1
C C2 0.6906(2) 0.4030(3) 0.35619(19) 0.0427(14) Uani d 1
C C3 0.6974(2) 0.3969(4) 0.4025(2) 0.0594(18) Uani d 1
H H3 0.691438 0.347812 0.414919 0.071 Uiso calc 1
C C4 0.7127(2) 0.4605(5) 0.4304(2) 0.0640(19) Uani d 1
H H4 0.716578 0.455123 0.461837 0.077 Uiso calc 1
C C5 0.7224(2) 0.5317(4) 0.41380(18) 0.0484(15) Uani d 1
H H5 0.732242 0.575229 0.433788 0.058 Uiso calc 1
C C6 0.71808(18) 0.5416(3) 0.36801(16) 0.0329(12) Uani d 1
C C7 0.6738(2) 0.3324(3) 0.3255(2) 0.0468(14) Uani d 1
H H7 0.669959 0.349950 0.293802 0.056 Uiso calc 1
C C8 0.7146(2) 0.2674(3) 0.3371(2) 0.0589(17) Uani d 1
H H8A 0.746510 0.288112 0.333470 0.088 Uiso calc 1
H H8B 0.703357 0.222355 0.316828 0.088 Uiso calc 1
H H8C 0.720071 0.250423 0.368468 0.088 Uiso calc 1
C C9 0.6220(2) 0.3014(4) 0.3275(2) 0.0579(17) Uani d 1
H H9A 0.596975 0.344107 0.319870 0.087 Uiso calc 1
H H9B 0.624993 0.282316 0.358119 0.087 Uiso calc 1
H H9C 0.611128 0.258045 0.305930 0.087 Uiso calc 1
C C10 0.7334(2) 0.6168(3) 0.34978(16) 0.0358(12) Uani d 1
H H10 0.709169 0.625933 0.319163 0.043 Uiso calc 1
C C11 0.7861(2) 0.6055(3) 0.34385(19) 0.0417(13) Uani d 1
H H11A 0.785617 0.560501 0.323774 0.063 Uiso calc 1
H H11B 0.810703 0.595337 0.373347 0.063 Uiso calc 1
H H11C 0.796012 0.653231 0.330626 0.063 Uiso calc 1
C C12 0.7321(3) 0.6902(4) 0.3787(2) 0.0575(17) Uani d 1
H H12A 0.698159 0.695902 0.382545 0.086 Uiso calc 1
H H12B 0.740258 0.737142 0.363628 0.086 Uiso calc 1
H H12C 0.757188 0.684278 0.408389 0.086 Uiso calc 1
C C13 0.61941(17) 0.4442(3) 0.17608(15) 0.0261(10) Uani d 1
C C14 0.57601(19) 0.3968(3) 0.16609(18) 0.0347(12) Uani d 1
C C15 0.5433(2) 0.4020(3) 0.12237(19) 0.0434(14) Uani d 1
H H15 0.513192 0.371066 0.114352 0.052 Uiso calc 1
C C16 0.5536(2) 0.4511(3) 0.09031(19) 0.0414(13) Uani d 1
H H16 0.529884 0.455865 0.061183 0.050 Uiso calc 1
C C17 0.5984(2) 0.4929(3) 0.10099(17) 0.0360(12) Uani d 1
H H17 0.606157 0.524401 0.078444 0.043 Uiso calc 1
C C18 0.63272(18) 0.4899(3) 0.14420(16) 0.0272(10) Uani d 1
C C19 0.5687(2) 0.3357(3) 0.1999(2) 0.0419(13) Uani d 1
H H19 0.578223 0.361011 0.230415 0.050 Uiso calc 1
C C20 0.6052(2) 0.2665(3) 0.2017(2) 0.0554(17) Uani d 1
H H20A 0.640075 0.286432 0.208345 0.083 Uiso calc 1
H H20B 0.595989 0.239300 0.172439 0.083 Uiso calc 1
H H20C 0.602962 0.229463 0.225382 0.083 Uiso calc 1
C C21 0.5140(2) 0.3055(4) 0.1901(2) 0.0638(18) Uani d 1
H H21A 0.491109 0.350076 0.189440 0.096 Uiso calc 1
H H21B 0.511849 0.268353 0.213776 0.096 Uiso calc 1
H H21C 0.504030 0.278648 0.160731 0.096 Uiso calc 1
C C22 0.68367(19) 0.5313(3) 0.15395(17) 0.0349(12) Uani d 1
H H22 0.700898 0.527166 0.187131 0.042 Uiso calc 1
C C23 0.6794(2) 0.6186(3) 0.1413(2) 0.0510(15) Uani d 1
H H23A 0.658707 0.645586 0.157817 0.076 Uiso calc 1
H H23B 0.663377 0.624073 0.108761 0.076 Uiso calc 1
H H23C 0.713404 0.642128 0.149340 0.076 Uiso calc 1
C C24 0.7169(2) 0.4881(4) 0.1289(2) 0.0507(15) Uani d 1
H H24A 0.720757 0.432765 0.138410 0.076 Uiso calc 1
H H24B 0.750355 0.513267 0.136145 0.076 Uiso calc 1
H H24C 0.700558 0.490985 0.096258 0.076 Uiso calc 1
C C25 0.64641(16) 0.9229(3) 0.30516(15) 0.0238(10) Uani d 1
C C26 0.63452(18) 1.0015(3) 0.31133(16) 0.0287(11) Uani d 1
C C27 0.6534(2) 1.0587(3) 0.28787(17) 0.0355(12) Uani d 1
H H27 0.645620 1.112635 0.291010 0.043 Uiso calc 1
C C28 0.6828(2) 1.0391(3) 0.26044(17) 0.0356(12) Uani d 1
H H28 0.695267 1.079058 0.244912 0.043 Uiso calc 1
C C29 0.69415(19) 0.9606(3) 0.25554(17) 0.0350(12) Uani d 1
H H29 0.714782 0.947414 0.236691 0.042 Uiso calc 1
C C30 0.67613(18) 0.9008(3) 0.27750(15) 0.0284(11) Uani d 1
C C31 0.6033(2) 1.0264(3) 0.34230(17) 0.0334(12) Uani d 1
H H31 0.592789 0.977801 0.355618 0.040 Uiso calc 1
C C32 0.6356(2) 1.0776(3) 0.38118(18) 0.0459(14) Uani d 1
H H32A 0.666068 1.048322 0.397588 0.069 Uiso calc 1
H H32B 0.615677 1.090818 0.401862 0.069 Uiso calc 1
H H32C 0.645550 1.126227 0.368838 0.069 Uiso calc 1
C C33 0.5556(2) 1.0705(3) 0.3166(2) 0.0463(14) Uani d 1
H H33A 0.536014 1.037977 0.291304 0.069 Uiso calc 1
H H33B 0.565076 1.120154 0.304967 0.069 Uiso calc 1
H H33C 0.534897 1.081687 0.336902 0.069 Uiso calc 1
C C34 0.68773(18) 0.8144(3) 0.26970(17) 0.0321(11) Uani d 1
H H34 0.680242 0.782325 0.294163 0.039 Uiso calc 1
C C35 0.7439(2) 0.8020(4) 0.2727(2) 0.0566(17) Uani d 1
H H35A 0.750413 0.745615 0.270093 0.085 Uiso calc 1
H H35B 0.765218 0.821694 0.301862 0.085 Uiso calc 1
H H35C 0.751962 0.830789 0.248170 0.085 Uiso calc 1
C C36 0.6532(2) 0.7852(3) 0.22475(18) 0.0484(15) Uani d 1
H H36A 0.617624 0.791773 0.224280 0.073 Uiso calc 1
H H36B 0.660031 0.729264 0.220961 0.073 Uiso calc 1
H H36C 0.659662 0.815737 0.200062 0.073 Uiso calc 1
C C37 0.57535(18) 0.8570(3) 0.39997(15) 0.0257(10) Uani d 1
C C38 0.52899(19) 0.8918(3) 0.39819(16) 0.0302(11) Uani d 1
C C39 0.5293(2) 0.9517(3) 0.42910(19) 0.0427(13) Uani d 1
H H39 0.498337 0.977379 0.428433 0.051 Uiso calc 1
C C40 0.5738(2) 0.9744(3) 0.4607(2) 0.0496(15) Uani d 1
H H40 0.573776 1.017252 0.480562 0.060 Uiso calc 1
C C41 0.6181(2) 0.9344(3) 0.46326(17) 0.0393(13) Uani d 1
H H41 0.648010 0.947901 0.486485 0.047 Uiso calc 1
C C42 0.62060(19) 0.8751(3) 0.43307(15) 0.0290(11) Uani d 1
C C43 0.47873(18) 0.8655(3) 0.36588(17) 0.0330(11) Uani d 1
H H43 0.485703 0.819619 0.348242 0.040 Uiso calc 1
C C44 0.4420(2) 0.8376(3) 0.3920(2) 0.0463(14) Uani d 1
H H44A 0.457911 0.795139 0.412803 0.069 Uiso calc 1
H H44B 0.410607 0.818130 0.370651 0.069 Uiso calc 1
H H44C 0.434049 0.881869 0.409251 0.069 Uiso calc 1
C C45 0.4535(2) 0.9298(3) 0.33229(19) 0.0429(13) Uani d 1
H H45A 0.476907 0.946987 0.315516 0.064 Uiso calc 1
H H45B 0.444970 0.974768 0.348648 0.064 Uiso calc 1
H H45C 0.422428 0.908876 0.311117 0.064 Uiso calc 1
C C46 0.67028(19) 0.8314(3) 0.43758(16) 0.0332(12) Uani d 1
H H46 0.663558 0.790440 0.413276 0.040 Uiso calc 1
C C47 0.7116(2) 0.8858(3) 0.43096(19) 0.0417(13) Uani d 1
H H47A 0.699207 0.913159 0.401897 0.062 Uiso calc 1
H H47B 0.741749 0.854653 0.431262 0.062 Uiso calc 1
H H47C 0.720550 0.924739 0.455448 0.062 Uiso calc 1
C C48 0.6889(2) 0.7890(4) 0.48281(19) 0.0531(16) Uani d 1
H H48A 0.661951 0.754413 0.486844 0.080 Uiso calc 1
H H48B 0.697744 0.827951 0.507281 0.080 Uiso calc 1
H H48C 0.718907 0.757361 0.483428 0.080 Uiso calc 1
C C49 0.39398(17) 0.5414(3) 0.24746(16) 0.0283(11) Uani d 1
C C50 0.41312(19) 0.4649(3) 0.25749(18) 0.0332(12) Uani d 1
C C51 0.4006(2) 0.4104(3) 0.22271(19) 0.0413(13) Uani d 1
H H51 0.413089 0.358027 0.228362 0.050 Uiso calc 1
C C52 0.3705(2) 0.4299(3) 0.1802(2) 0.0450(14) Uani d 1
H H52 0.362639 0.391442 0.156795 0.054 Uiso calc 1
C C53 0.3519(2) 0.5055(3) 0.17176(18) 0.0392(13) Uani d 1
H H53 0.331003 0.518361 0.142331 0.047 Uiso calc 1
C C54 0.36261(18) 0.5637(3) 0.20502(17) 0.0303(11) Uani d 1
C C55 0.44425(19) 0.4406(3) 0.30459(18) 0.0367(12) Uani d 1
H H55 0.456869 0.489863 0.322018 0.044 Uiso calc 1
C C56 0.4113(2) 0.3972(3) 0.32885(19) 0.0467(14) Uani d 1
H H56A 0.382540 0.430685 0.329658 0.070 Uiso calc 1
H H56B 0.431578 0.384912 0.359799 0.070 Uiso calc 1
H H56C 0.398698 0.348163 0.312733 0.070 Uiso calc 1
C C57 0.4904(2) 0.3917(3) 0.3040(2) 0.0504(15) Uani d 1
H H57A 0.509313 0.418747 0.285897 0.076 Uiso calc 1
H H57B 0.479327 0.339836 0.290713 0.076 Uiso calc 1
H H57C 0.512425 0.384873 0.334954 0.076 Uiso calc 1
C C58 0.3421(2) 0.6472(3) 0.19435(18) 0.0366(12) Uani d 1
H H58 0.353389 0.678839 0.222823 0.044 Uiso calc 1
C C59 0.3651(2) 0.6845(3) 0.15999(19) 0.0487(15) Uani d 1
H H59A 0.402196 0.683515 0.171671 0.073 Uiso calc 1
H H59B 0.353429 0.739298 0.154552 0.073 Uiso calc 1
H H59C 0.354296 0.654865 0.131599 0.073 Uiso calc 1
C C60 0.2840(2) 0.6477(4) 0.1786(3) 0.0636(19) Uani d 1
H H60A 0.271003 0.621856 0.201364 0.095 Uiso calc 1
H H60B 0.271995 0.619227 0.149871 0.095 Uiso calc 1
H H60C 0.271800 0.702290 0.174451 0.095 Uiso calc 1
C C61 0.4526(2) 0.6140(3) 0.37823(16) 0.0351(12) Uani d 1
C C62 0.4051(2) 0.6010(3) 0.38402(17) 0.0400(13) Uani d 1
C C63 0.4026(3) 0.5434(4) 0.4159(2) 0.0585(18) Uani d 1
H H63 0.370956 0.530990 0.420926 0.070 Uiso calc 1
C C64 0.4468(3) 0.5042(4) 0.4401(2) 0.065(2) Uani d 1
H H64 0.444684 0.464559 0.461201 0.079 Uiso calc 1
C C65 0.4939(3) 0.5217(4) 0.4341(2) 0.0588(18) Uani d 1
H H65 0.523403 0.494703 0.451405 0.071 Uiso calc 1
C C66 0.4979(2) 0.5776(3) 0.40356(18) 0.0465(15) Uani d 1
C C67 0.3576(2) 0.6469(3) 0.3592(2) 0.0455(14) Uani d 1
H H67 0.367024 0.682916 0.337250 0.055 Uiso calc 1
C C68 0.3149(2) 0.5937(4) 0.3323(2) 0.0532(16) Uani d 1
H H68A 0.327102 0.561481 0.311264 0.080 Uiso calc 1
H H68B 0.286241 0.626191 0.315300 0.080 Uiso calc 1
H H68C 0.303799 0.559160 0.353079 0.080 Uiso calc 1
C C69 0.3389(3) 0.6987(4) 0.3922(2) 0.0595(18) Uani d 1
H H69A 0.310561 0.731731 0.375088 0.089 Uiso calc 1
H H69B 0.366727 0.732526 0.409362 0.089 Uiso calc 1
H H69C 0.327495 0.664898 0.413059 0.089 Uiso calc 1
C C70 0.5499(2) 0.5994(4) 0.3989(2) 0.0516(16) Uani d 1
H H70 0.543874 0.641191 0.375048 0.062 Uiso calc 1
C C71 0.5828(3) 0.6366(5) 0.4420(2) 0.091(3) Uani d 1
H H71A 0.563748 0.678559 0.451660 0.136 Uiso calc 1
H H71B 0.613385 0.658892 0.436527 0.136 Uiso calc 1
H H71C 0.592600 0.596311 0.465683 0.136 Uiso calc 1
C C72 0.5765(3) 0.5313(4) 0.3825(3) 0.079(2) Uani d 1
H H72A 0.606963 0.551056 0.375678 0.118 Uiso calc 1
H H72B 0.553382 0.508108 0.355212 0.118 Uiso calc 1
H H72C 0.586263 0.490953 0.406190 0.118 Uiso calc 1
C C73 0.3329(2) 1.0085(3) 0.25479(18) 0.0368(12) Uani d 1
C C74 0.3559(2) 1.0761(3) 0.2760(2) 0.0478(15) Uani d 1
C C75 0.3564(3) 1.0865(4) 0.3205(2) 0.0663(19) Uani d 1
H H75 0.371854 1.132608 0.335992 0.080 Uiso calc 1
C C76 0.3353(3) 1.0326(5) 0.3432(2) 0.069(2) Uani d 1
H H76 0.337073 1.040549 0.373993 0.083 Uiso calc 1
C C77 0.3116(2) 0.9670(4) 0.3203(2) 0.0577(17) Uani d 1
H H77 0.296209 0.930391 0.335537 0.069 Uiso calc 1
C C78 0.3097(2) 0.9527(3) 0.27511(19) 0.0430(14) Uani d 1
C C79 0.3755(3) 1.1388(3) 0.2512(3) 0.0634(19) Uani d 1
H H79 0.377081 1.115533 0.221875 0.076 Uiso calc 1
C C80 0.3400(3) 1.2070(4) 0.2404(3) 0.104(3) Uani d 1
H H80A 0.305371 1.187958 0.226147 0.156 Uiso calc 1
H H80B 0.350140 1.242813 0.219684 0.156 Uiso calc 1
H H80C 0.340926 1.235263 0.268326 0.156 Uiso calc 1
C C81 0.4281(3) 1.1674(5) 0.2759(4) 0.104(3) Uani d 1
H H81A 0.452481 1.124274 0.278246 0.156 Uiso calc 1
H H81B 0.428737 1.184889 0.306311 0.156 Uiso calc 1
H H81C 0.437229 1.211512 0.259348 0.156 Uiso calc 1
C C82 0.2807(2) 0.8824(3) 0.2503(2) 0.0476(15) Uani d 1
H H82 0.285724 0.880504 0.219536 0.057 Uiso calc 1
C C83 0.2999(3) 0.8052(4) 0.2741(2) 0.069(2) Uani d 1
H H83A 0.336495 0.800484 0.278208 0.104 Uiso calc 1
H H83B 0.282185 0.760933 0.255761 0.104 Uiso calc 1
H H83C 0.293447 0.804266 0.303649 0.104 Uiso calc 1
C C84 0.2238(3) 0.8934(4) 0.2444(3) 0.087(3) Uani d 1
H H84A 0.204558 0.851967 0.224535 0.131 Uiso calc 1
H H84B 0.212944 0.945177 0.230936 0.131 Uiso calc 1
H H84C 0.217383 0.890035 0.273939 0.131 Uiso calc 1
C C85 0.31338(19) 1.0046(3) 0.11373(16) 0.0344(12) Uani d 1
C C86 0.3225(2) 1.0827(3) 0.10365(18) 0.0431(14) Uani d 1
C C87 0.2832(2) 1.1213(4) 0.07222(19) 0.0507(16) Uani d 1
H H87 0.287601 1.174554 0.064566 0.061 Uiso calc 1
C C88 0.2385(2) 1.0837(4) 0.05217(18) 0.0530(17) Uani d 1
H H88 0.212486 1.110981 0.030368 0.064 Uiso calc 1
C C89 0.2305(2) 1.0071(4) 0.06290(17) 0.0452(15) Uani d 1
H H89 0.198837 0.982436 0.048768 0.054 Uiso calc 1
C C90 0.2686(2) 0.9648(3) 0.09464(18) 0.0395(13) Uani d 1
C C91 0.3739(2) 1.1213(3) 0.1244(2) 0.0515(16) Uani d 1
H H91 0.387363 1.101564 0.156113 0.062 Uiso calc 1
C C92 0.4108(3) 1.0967(5) 0.0987(3) 0.080(2) Uani d 1
H H92A 0.412030 1.039027 0.097364 0.120 Uiso calc 1
H H92B 0.444682 1.117199 0.114170 0.120 Uiso calc 1
H H92C 0.399441 1.118119 0.067949 0.120 Uiso calc 1
C C93 0.3704(3) 1.2115(4) 0.1263(3) 0.100(3) Uani d 1
H H93A 0.403192 1.232912 0.144087 0.150 Uiso calc 1
H H93B 0.344078 1.226255 0.140458 0.150 Uiso calc 1
H H93C 0.361700 1.232956 0.095571 0.150 Uiso calc 1
C C94 0.2613(2) 0.8797(3) 0.1059(2) 0.0483(15) Uani d 1
H H94 0.284607 0.868932 0.136756 0.058 Uiso calc 1
C C95 0.2773(3) 0.8266(4) 0.0730(2) 0.070(2) Uani d 1
H H95A 0.313410 0.834962 0.075973 0.105 Uiso calc 1
H H95B 0.257119 0.839167 0.042058 0.105 Uiso calc 1
H H95C 0.271754 0.771352 0.079628 0.105 Uiso calc 1
C C96 0.2075(3) 0.8607(5) 0.1068(4) 0.099(3) Uani d 1
H H96A 0.206638 0.807573 0.119077 0.148 Uiso calc 1
H H96B 0.184432 0.863019 0.075964 0.148 Uiso calc 1
H H96C 0.196719 0.899197 0.125790 0.148 Uiso calc 1
C C97 0.53916(18) 0.8668(3) 0.08904(15) 0.0273(10) Uani d 1
C C98 0.56536(18) 0.9240(3) 0.11901(16) 0.0312(11) Uani d 1
C C99 0.6169(2) 0.9309(3) 0.12496(17) 0.0405(13) Uani d 1
H H99 0.635938 0.968302 0.145985 0.049 Uiso calc 1
C C100 0.6413(2) 0.8844(4) 0.1009(2) 0.0475(15) Uani d 1
H H100 0.676850 0.889888 0.105596 0.057 Uiso calc 1
C C101 0.6137(2) 0.8295(3) 0.06988(19) 0.0432(14) Uani d 1
H H101 0.630489 0.798594 0.052946 0.052 Uiso calc 1
C C102 0.5618(2) 0.8193(3) 0.06328(17) 0.0347(12) Uani d 1
C C103 0.5390(2) 0.9770(3) 0.14521(16) 0.0349(12) Uani d 1
H H103 0.501529 0.971389 0.131190 0.042 Uiso calc 1
C C104 0.5508(2) 0.9520(3) 0.19445(17) 0.0412(13) Uani d 1
H H10A 0.545455 0.895046 0.196077 0.062 Uiso calc 1
H H10B 0.528274 0.980161 0.208658 0.062 Uiso calc 1
H H10C 0.586224 0.964769 0.210342 0.062 Uiso calc 1
C C105 0.5524(2) 1.0639(3) 0.1423(2) 0.0525(16) Uani d 1
H H10D 0.542805 1.080327 0.110545 0.079 Uiso calc 1
H H10E 0.589071 1.071192 0.155662 0.079 Uiso calc 1
H H10F 0.534012 1.095920 0.158797 0.079 Uiso calc 1
C C106 0.5312(2) 0.7622(3) 0.02790(17) 0.0384(12) Uani d 1
H H106 0.495731 0.761592 0.030271 0.046 Uiso calc 1
C C107 0.5525(3) 0.6772(3) 0.0370(2) 0.0556(17) Uani d 1
H H10G 0.553447 0.661343 0.067685 0.083 Uiso calc 1
H H10H 0.586958 0.675585 0.033809 0.083 Uiso calc 1
H H10I 0.530594 0.640981 0.015147 0.083 Uiso calc 1
C C108 0.5287(3) 0.7891(4) -0.01996(18) 0.0547(16) Uani d 1
H H10J 0.512285 0.840866 -0.025788 0.082 Uiso calc 1
H H10K 0.509099 0.750769 -0.041877 0.082 Uiso calc 1
H H10L 0.563230 0.792768 -0.022866 0.082 Uiso calc 1
C C109 0.39660(18) 0.7787(3) 0.02724(15) 0.0305(11) Uani d 1
C C110 0.39237(19) 0.8414(3) -0.00278(16) 0.0383(13) Uani d 1
C C111 0.3847(2) 0.8228(4) -0.04771(19) 0.0532(16) Uani d 1
H H111 0.383123 0.864170 -0.068803 0.064 Uiso calc 1
C C112 0.3793(2) 0.7456(5) -0.0630(2) 0.0622(19) Uani d 1
H H112 0.373926 0.734371 -0.094105 0.075 Uiso calc 1
C C113 0.3816(2) 0.6855(4) -0.0327(2) 0.0558(17) Uani d 1
H H113 0.377192 0.632689 -0.043385 0.067 Uiso calc 1
C C114 0.39047(19) 0.6998(3) 0.01376(17) 0.0405(13) Uani d 1
C C115 0.3939(2) 0.9277(3) 0.01234(18) 0.0423(13) Uani d 1
H H115 0.402524 0.928530 0.046065 0.051 Uiso calc 1
C C116 0.3414(2) 0.9652(4) -0.0068(2) 0.0563(17) Uani d 1
H H11D 0.316807 0.937835 0.005269 0.084 Uiso calc 1
H H11E 0.330919 0.960872 -0.039855 0.084 Uiso calc 1
H H11F 0.343006 1.021005 0.001824 0.084 Uiso calc 1
C C117 0.4347(2) 0.9754(4) -0.0015(2) 0.0572(17) Uani d 1
H H11G 0.467806 0.949669 0.010467 0.086 Uiso calc 1
H H11H 0.436297 1.028936 0.010858 0.086 Uiso calc 1
H H11I 0.425956 0.977986 -0.034495 0.086 Uiso calc 1
C C118 0.3899(2) 0.6335(3) 0.04587(19) 0.0431(14) Uani d 1
H H118 0.399677 0.656253 0.077058 0.052 Uiso calc 1
C C119 0.3364(2) 0.5998(4) 0.0368(2) 0.0635(19) Uani d 1
H H11J 0.313351 0.641210 0.041030 0.095 Uiso calc 1
H H11K 0.336828 0.556314 0.057767 0.095 Uiso calc 1
H H11L 0.324715 0.580202 0.005634 0.095 Uiso calc 1
C C120 0.4282(3) 0.5686(4) 0.0451(3) 0.072(2) Uani d 1
H H11M 0.462260 0.591531 0.051631 0.107 Uiso calc 1
H H11N 0.419028 0.543826 0.015188 0.107 Uiso calc 1
H H11O 0.427795 0.528815 0.068011 0.107 Uiso calc 1
C C121 0.8302(5) 0.1265(13) 0.5047(7) 0.336(4) Uiso d 1
H H21D 0.864639 0.145168 0.507004 0.505 Uiso calc 1
H H21E 0.827605 0.114237 0.534882 0.505 Uiso calc 1
H H21F 0.823114 0.078873 0.485872 0.505 Uiso calc 1
C C122 0.7917(7) 0.1908(10) 0.4831(6) 0.336(4) Uiso d 1
H H22D 0.800383 0.238856 0.501953 0.404 Uiso calc 1
H H22E 0.795908 0.203617 0.453116 0.404 Uiso calc 1
C C123 0.7379(6) 0.1726(12) 0.4770(5) 0.336(4) Uiso d 1
H H23D 0.731394 0.118831 0.464080 0.404 Uiso calc 1
H H23E 0.717413 0.209507 0.454031 0.404 Uiso calc 1
C C124 0.7180(6) 0.1762(8) 0.5181(7) 0.336(4) Uiso d 1
H H24D 0.736854 0.217334 0.539026 0.404 Uiso calc 1
H H24E 0.681727 0.191484 0.508239 0.404 Uiso calc 1
C C125 0.7234(7) 0.0979(12) 0.5430(7) 0.336(4) Uiso d 1
H H25D 0.754592 0.098938 0.568995 0.404 Uiso calc 1
H H25E 0.727028 0.054880 0.522532 0.404 Uiso calc 1
C C126 0.6776(8) 0.0814(11) 0.5601(7) 0.336(4) Uiso d 1
H H26D 0.682271 0.030645 0.575986 0.505 Uiso calc 1
H H26E 0.674345 0.123427 0.580830 0.505 Uiso calc 1
H H26F 0.646801 0.079403 0.534403 0.505 Uiso calc 1
C C127 0.3924(6) 0.1787(12) 0.4326(8) 0.336(4) Uiso d 1
H H27D 0.364176 0.203534 0.440877 0.505 Uiso calc 1
H H27E 0.385335 0.179084 0.399664 0.505 Uiso calc 1
H H27F 0.396444 0.124153 0.443559 0.505 Uiso calc 1
C C128 0.4405(6) 0.2238(11) 0.4537(7) 0.336(4) Uiso d 1
H H28D 0.446875 0.224310 0.486891 0.404 Uiso calc 1
H H28E 0.435777 0.279181 0.443044 0.404 Uiso calc 1
C C129 0.4867(6) 0.1903(10) 0.4430(6) 0.336(4) Uiso d 1
H H29D 0.488044 0.132650 0.448504 0.404 Uiso calc 1
H H29E 0.483184 0.198681 0.410526 0.404 Uiso calc 1
C C130 0.5358(6) 0.2265(11) 0.4705(5) 0.336(4) Uiso d 1
H H30D 0.531782 0.242660 0.500018 0.404 Uiso calc 1
H H30E 0.562511 0.185433 0.476341 0.404 Uiso calc 1
C C131 0.5537(7) 0.2962(11) 0.4497(7) 0.336(4) Uiso d 1
H H31D 0.532023 0.342015 0.451537 0.404 Uiso calc 1
H H31E 0.548861 0.284977 0.417319 0.404 Uiso calc 1
C C132 0.6080(7) 0.3185(12) 0.4710(7) 0.336(4) Uiso d 1
H H32D 0.616479 0.364554 0.455347 0.505 Uiso calc 1
H H32E 0.613183 0.331405 0.502899 0.505 Uiso calc 1
H H32F 0.630056 0.274246 0.468608 0.505 Uiso calc 1

loop_
_atom_site_aniso_label
_atom_site_aniso_U_11
_atom_site_aniso_U_22
_atom_site_aniso_U_33
_atom_site_aniso_U_12
_atom_site_aniso_U_13
_atom_site_aniso_U_23
La1 0.01918(14) 0.01895(13) 0.02525(14) 0.00173(10) 0.00391(11) -0.00182(11)
La2 0.01895(14) 0.01959(13) 0.02239(14) 0.00206(10) 0.00293(10) 0.00017(10)
P1 0.0204(6) 0.0191(5) 0.0264(6) 0.0025(5) 0.0043(5) 0.0006(5)
P2 0.0200(6) 0.0224(6) 0.0207(6) -0.0028(5) 0.0046(5) -0.0017(5)
P3 0.0246(6) 0.0217(6) 0.0289(6) -0.0036(5) 0.0078(5) 0.0004(5)
P4 0.0230(6) 0.0216(6) 0.0357(7) 0.0038(5) 0.0066(5) 0.0026(5)
P5 0.0234(6) 0.0264(6) 0.0201(6) 0.0021(5) 0.0004(5) 0.0007(5)
O1 0.036(2) 0.0279(17) 0.0252(19) 0.0091(15) 0.0036(16) 0.0015(15)
O2 0.031(2) 0.039(2) 0.050(2) -0.0080(16) 0.0067(17) -0.0141(17)
O3 0.040(2) 0.051(2) 0.0315(19) 0.0279(18) 0.0110(16) 0.0042(17)
O4 0.0236(16) 0.0181(15) 0.0302(17) 0.0033(13) 0.0077(14) 0.0003(13)
O5 0.0200(16) 0.0234(16) 0.0348(18) 0.0023(13) 0.0058(14) 0.0042(14)
O6 0.0246(17) 0.0286(17) 0.0268(17) 0.0038(14) 0.0037(14) 0.0018(14)
O7 0.0248(17) 0.0243(16) 0.0323(18) 0.0047(14) 0.0047(14) -0.0042(14)
O8 0.0272(17) 0.0249(16) 0.0239(16) -0.0019(14) 0.0045(14) -0.0013(13)
O9 0.0189(16) 0.0267(16) 0.0221(16) -0.0006(13) 0.0038(13) 0.0001(13)
O10 0.0199(16) 0.0255(16) 0.0222(16) -0.0054(13) 0.0011(13) 0.0015(13)
O11 0.0286(17) 0.0238(16) 0.0212(16) -0.0022(14) 0.0062(13) -0.0011(13)
O12 0.0269(18) 0.0219(16) 0.0347(18) -0.0001(13) 0.0082(15) 0.0025(14)
O13 0.0291(18) 0.0240(16) 0.0317(18) -0.0003(14) 0.0075(15) 0.0016(14)
O14 0.0239(17) 0.0274(17) 0.0299(18) -0.0047(14) 0.0094(14) -0.0025(14)
O15 0.0349(19) 0.0281(17) 0.0294(18) -0.0061(15) 0.0097(15) -0.0011(14)
O16 0.0197(17) 0.0248(16) 0.046(2) 0.0016(13) 0.0057(15) 0.0039(15)
O17 0.0249(17) 0.0224(16) 0.0343(18) 0.0008(13) 0.0070(14) -0.0002(14)
O18 0.0297(19) 0.0317(18) 0.042(2) 0.0134(15) 0.0124(16) 0.0089(16)
O19 0.0290(19) 0.0340(18) 0.0344(19) 0.0125(15) 0.0046(15) 0.0042(15)
O20 0.0274(18) 0.0264(16) 0.0242(17) 0.0037(14) -0.0001(14) 0.0006(14)
O21 0.0289(18) 0.0290(17) 0.0243(17) 0.0032(14) 0.0030(14) -0.0013(14)
O22 0.0253(17) 0.0303(17) 0.0237(17) 0.0036(14) 0.0031(14) 0.0058(14)
O23 0.0268(17) 0.0328(18) 0.0190(16) 0.0014(14) 0.0005(13) 0.0000(14)
C1 0.026(3) 0.041(3) 0.031(3) 0.008(2) 0.006(2) 0.005(2)
C2 0.033(3) 0.047(3) 0.047(3) 0.008(3) 0.010(3) 0.018(3)
C3 0.054(4) 0.069(4) 0.051(4) 0.000(3) 0.008(3) 0.029(4)
C4 0.054(4) 0.101(6) 0.033(3) 0.005(4) 0.008(3) 0.023(4)
C5 0.039(3) 0.072(4) 0.030(3) 0.003(3) 0.002(2) 0.003(3)
C6 0.021(2) 0.047(3) 0.026(3) 0.008(2) 0.000(2) 0.000(2)
C7 0.044(3) 0.034(3) 0.061(4) 0.002(3) 0.013(3) 0.014(3)
C8 0.047(4) 0.042(3) 0.087(5) 0.005(3) 0.020(4) 0.010(3)
C9 0.032(3) 0.051(4) 0.087(5) 0.007(3) 0.013(3) 0.018(3)
C10 0.039(3) 0.036(3) 0.024(3) 0.008(2) -0.005(2) -0.002(2)
C11 0.032(3) 0.049(3) 0.042(3) -0.002(3) 0.008(2) -0.001(3)
C12 0.066(4) 0.050(4) 0.051(4) 0.010(3) 0.007(3) -0.019(3)
C13 0.022(2) 0.024(2) 0.031(3) 0.0010(19) 0.006(2) -0.009(2)
C14 0.030(3) 0.032(3) 0.042(3) 0.000(2) 0.011(2) -0.010(2)
C15 0.030(3) 0.046(3) 0.050(3) -0.005(3) 0.005(3) -0.018(3)
C16 0.034(3) 0.046(3) 0.038(3) 0.000(3) 0.001(2) -0.014(3)
C17 0.038(3) 0.036(3) 0.035(3) 0.004(2) 0.012(2) -0.009(2)
C18 0.028(3) 0.024(2) 0.031(3) 0.000(2) 0.010(2) -0.010(2)
C19 0.048(3) 0.027(3) 0.054(4) -0.010(2) 0.019(3) -0.010(2)
C20 0.066(4) 0.028(3) 0.077(5) 0.000(3) 0.028(4) 0.002(3)
C21 0.054(4) 0.060(4) 0.082(5) -0.020(3) 0.027(4) -0.010(4)
C22 0.028(3) 0.044(3) 0.035(3) -0.005(2) 0.011(2) -0.006(2)
C23 0.050(4) 0.041(3) 0.068(4) -0.013(3) 0.026(3) -0.011(3)
C24 0.038(3) 0.067(4) 0.053(4) 0.008(3) 0.022(3) -0.007(3)
C25 0.020(2) 0.024(2) 0.023(2) -0.0052(19) 0.0016(19) 0.0018(19)
C26 0.027(3) 0.027(2) 0.028(3) -0.006(2) 0.001(2) -0.003(2)
C27 0.039(3) 0.026(3) 0.038(3) -0.008(2) 0.005(2) 0.003(2)
C28 0.039(3) 0.032(3) 0.037(3) -0.010(2) 0.013(2) 0.005(2)
C29 0.034(3) 0.039(3) 0.033(3) -0.007(2) 0.012(2) 0.000(2)
C30 0.026(3) 0.033(3) 0.026(2) -0.007(2) 0.006(2) -0.001(2)
C31 0.041(3) 0.022(2) 0.039(3) -0.007(2) 0.015(2) -0.003(2)
C32 0.062(4) 0.038(3) 0.038(3) -0.006(3) 0.016(3) -0.006(3)
C33 0.041(3) 0.036(3) 0.065(4) 0.002(3) 0.019(3) -0.003(3)
C34 0.031(3) 0.033(3) 0.036(3) 0.005(2) 0.015(2) 0.006(2)
C35 0.046(4) 0.054(4) 0.086(5) 0.013(3) 0.045(4) 0.020(3)
C36 0.075(4) 0.028(3) 0.043(3) 0.000(3) 0.017(3) -0.001(2)
C37 0.036(3) 0.022(2) 0.020(2) -0.005(2) 0.009(2) -0.0007(18)
C38 0.032(3) 0.026(2) 0.035(3) -0.002(2) 0.013(2) 0.001(2)
C39 0.044(3) 0.035(3) 0.051(3) 0.001(3) 0.017(3) -0.010(3)
C40 0.053(4) 0.043(3) 0.056(4) -0.001(3) 0.021(3) -0.023(3)
C41 0.042(3) 0.042(3) 0.032(3) -0.008(3) 0.009(2) -0.013(2)
C42 0.034(3) 0.028(2) 0.024(2) 0.000(2) 0.007(2) 0.002(2)
C43 0.027(3) 0.033(3) 0.041(3) -0.001(2) 0.013(2) -0.003(2)
C44 0.042(3) 0.052(3) 0.051(4) -0.009(3) 0.023(3) -0.008(3)
C45 0.032(3) 0.045(3) 0.051(3) 0.002(2) 0.010(3) 0.006(3)
C46 0.030(3) 0.034(3) 0.029(3) 0.000(2) -0.002(2) 0.002(2)
C47 0.031(3) 0.047(3) 0.041(3) -0.005(2) 0.001(2) -0.005(3)
C48 0.044(4) 0.057(4) 0.047(4) 0.002(3) -0.005(3) 0.007(3)
C49 0.024(2) 0.028(2) 0.037(3) -0.011(2) 0.014(2) -0.006(2)
C50 0.028(3) 0.024(2) 0.049(3) -0.004(2) 0.013(2) 0.002(2)
C51 0.039(3) 0.028(3) 0.058(4) -0.004(2) 0.016(3) -0.003(3)
C52 0.052(4) 0.035(3) 0.048(3) -0.010(3) 0.015(3) -0.012(3)
C53 0.042(3) 0.036(3) 0.036(3) -0.010(2) 0.006(2) -0.006(2)
C54 0.027(3) 0.027(2) 0.037(3) -0.006(2) 0.009(2) 0.000(2)
C55 0.031(3) 0.025(3) 0.051(3) -0.002(2) 0.007(2) 0.004(2)
C56 0.048(4) 0.044(3) 0.048(3) 0.000(3) 0.013(3) 0.003(3)
C57 0.035(3) 0.048(3) 0.065(4) 0.011(3) 0.011(3) 0.014(3)
C58 0.032(3) 0.032(3) 0.040(3) -0.002(2) 0.002(2) -0.004(2)
C59 0.065(4) 0.032(3) 0.047(3) 0.000(3) 0.013(3) -0.001(3)
C60 0.037(4) 0.049(4) 0.092(5) 0.002(3) -0.003(3) -0.002(4)
C61 0.051(3) 0.025(3) 0.027(3) -0.007(2) 0.007(2) -0.001(2)
C62 0.059(4) 0.036(3) 0.030(3) -0.011(3) 0.021(3) 0.001(2)
C63 0.083(5) 0.054(4) 0.046(4) -0.017(4) 0.030(4) 0.005(3)
C64 0.114(7) 0.046(4) 0.031(3) -0.002(4) 0.012(4) 0.013(3)
C65 0.075(5) 0.054(4) 0.038(3) -0.003(4) 0.003(3) 0.005(3)
C66 0.064(4) 0.038(3) 0.031(3) 0.000(3) 0.004(3) -0.001(2)
C67 0.056(4) 0.041(3) 0.049(4) -0.008(3) 0.032(3) -0.004(3)
C68 0.052(4) 0.045(3) 0.069(4) -0.008(3) 0.027(3) -0.006(3)
C69 0.073(5) 0.056(4) 0.068(4) -0.009(3) 0.049(4) -0.002(3)
C70 0.045(4) 0.054(4) 0.046(3) 0.007(3) -0.003(3) -0.003(3)
C71 0.107(7) 0.109(6) 0.045(4) -0.048(5) 0.003(4) -0.003(4)
C72 0.055(5) 0.083(5) 0.091(6) 0.008(4) 0.012(4) 0.004(5)
C73 0.034(3) 0.035(3) 0.047(3) 0.017(2) 0.021(3) 0.009(2)
C74 0.048(4) 0.041(3) 0.059(4) 0.013(3) 0.022(3) -0.011(3)
C75 0.062(5) 0.065(4) 0.075(5) 0.016(4) 0.025(4) -0.016(4)
C76 0.065(5) 0.093(6) 0.054(4) 0.026(4) 0.024(4) -0.005(4)
C77 0.052(4) 0.075(5) 0.055(4) 0.013(4) 0.029(3) 0.012(4)
C78 0.031(3) 0.050(3) 0.050(3) 0.012(3) 0.015(3) 0.008(3)
C79 0.085(5) 0.027(3) 0.090(5) 0.002(3) 0.043(4) -0.011(3)
C80 0.070(5) 0.060(5) 0.154(8) -0.007(4) -0.011(5) 0.032(5)
C81 0.054(5) 0.089(6) 0.164(8) 0.011(4) 0.023(5) 0.035(6)
C82 0.027(3) 0.054(4) 0.064(4) 0.003(3) 0.017(3) 0.017(3)
C83 0.072(5) 0.052(4) 0.086(5) 0.012(4) 0.028(4) 0.019(4)
C84 0.042(4) 0.071(5) 0.149(7) 0.001(4) 0.028(4) 0.031(5)
C85 0.032(3) 0.041(3) 0.029(3) 0.016(2) 0.005(2) -0.004(2)
C86 0.053(4) 0.041(3) 0.037(3) 0.021(3) 0.015(3) 0.007(3)
C87 0.060(4) 0.053(4) 0.038(3) 0.028(3) 0.012(3) 0.012(3)
C88 0.054(4) 0.076(5) 0.027(3) 0.040(4) 0.009(3) 0.004(3)
C89 0.034(3) 0.075(4) 0.025(3) 0.012(3) 0.006(2) -0.014(3)
C90 0.033(3) 0.048(3) 0.037(3) 0.010(3) 0.008(2) -0.009(3)
C91 0.046(4) 0.041(3) 0.061(4) 0.000(3) 0.006(3) 0.014(3)
C92 0.053(4) 0.107(6) 0.082(5) -0.014(4) 0.024(4) 0.011(5)
C93 0.097(7) 0.043(4) 0.145(8) 0.002(4) 0.010(6) 0.008(5)
C94 0.029(3) 0.053(4) 0.057(4) 0.000(3) 0.004(3) -0.018(3)
C95 0.087(5) 0.060(4) 0.051(4) 0.014(4) 0.002(4) -0.019(3)
C96 0.059(5) 0.079(5) 0.165(8) -0.008(4) 0.044(5) 0.001(5)
C97 0.026(3) 0.030(2) 0.024(2) 0.003(2) 0.005(2) 0.010(2)
C98 0.030(3) 0.034(3) 0.027(3) 0.000(2) 0.003(2) 0.009(2)
C99 0.031(3) 0.052(3) 0.033(3) -0.007(3) 0.000(2) 0.007(3)
C100 0.029(3) 0.061(4) 0.049(4) 0.004(3) 0.006(3) 0.020(3)
C101 0.039(3) 0.051(3) 0.042(3) 0.004(3) 0.015(3) 0.008(3)
C102 0.037(3) 0.036(3) 0.031(3) 0.004(2) 0.011(2) 0.010(2)
C103 0.032(3) 0.034(3) 0.034(3) -0.006(2) 0.002(2) 0.000(2)
C104 0.033(3) 0.052(3) 0.034(3) -0.008(3) 0.003(2) -0.004(3)
C105 0.061(4) 0.039(3) 0.054(4) -0.010(3) 0.011(3) 0.000(3)
C106 0.045(3) 0.038(3) 0.033(3) 0.004(3) 0.012(2) -0.002(2)
C107 0.079(5) 0.040(3) 0.054(4) 0.006(3) 0.027(4) 0.005(3)
C108 0.071(4) 0.053(4) 0.036(3) -0.002(3) 0.010(3) 0.003(3)
C109 0.024(3) 0.045(3) 0.019(2) 0.004(2) 0.0006(19) -0.002(2)
C110 0.027(3) 0.058(3) 0.024(3) 0.005(3) -0.001(2) 0.006(2)
C111 0.042(4) 0.083(5) 0.031(3) 0.008(3) 0.004(3) 0.011(3)
C112 0.059(4) 0.100(6) 0.024(3) 0.012(4) 0.006(3) -0.005(3)
C113 0.048(4) 0.070(4) 0.045(4) 0.001(3) 0.007(3) -0.022(3)
C114 0.028(3) 0.054(3) 0.031(3) 0.005(3) -0.003(2) -0.010(3)
C115 0.037(3) 0.050(3) 0.035(3) 0.008(3) 0.003(2) 0.014(3)
C116 0.042(4) 0.058(4) 0.059(4) 0.017(3) 0.000(3) 0.018(3)
C117 0.047(4) 0.062(4) 0.059(4) 0.000(3) 0.009(3) 0.022(3)
C118 0.044(3) 0.039(3) 0.038(3) -0.002(3) -0.001(3) -0.007(2)
C119 0.054(4) 0.071(4) 0.056(4) -0.019(4) 0.000(3) -0.009(3)
C120 0.070(5) 0.047(4) 0.091(5) 0.018(4) 0.013(4) 0.000(4)

loop_
_atom_type_symbol
_atom_type_description
_atom_type_scat_dispersion_real
_atom_type_scat_dispersion_imag
_atom_type_scat_source
C C 0.0033 0.0016 'International Tables Vol C Tables 4.2.6.8 and 6.1.1.4'
H H 0.0000 0.0000 'International Tables Vol C Tables 4.2.6.8 and 6.1.1.4'
O O 0.0106 0.0060 'International Tables Vol C Tables 4.2.6.8 and 6.1.1.4'
P P 0.1023 0.0942 'International Tables Vol C Tables 4.2.6.8 and 6.1.1.4'
La La -0.2871 2.4523 'International Tables Vol C Tables 4.2.6.8 and 6.1.1.4'

loop_
_geom_angle_atom_site_label_1
_geom_angle_atom_site_label_2
_geom_angle_atom_site_label_3
_geom_angle
O1 La1 O12 84.27(11)
O1 La1 O8 80.76(11)
O12 La1 O8 84.04(10)
O1 La1 O4 126.73(11)
O12 La1 O4 148.78(10)
O8 La1 O4 96.37(10)
O1 La1 O3 70.70(11)
O12 La1 O3 132.43(11)
O8 La1 O3 128.28(11)
O4 La1 O3 70.37(10)
O1 La1 O2 86.81(12)
O12 La1 O2 73.06(11)
O8 La1 O2 154.92(11)
O4 La1 O2 108.48(10)
O3 La1 O2 65.97(12)
O1 La1 O5 163.79(11)
O12 La1 O5 94.57(10)
O8 La1 O5 115.26(10)
O4 La1 O5 56.95(9)
O3 La1 O5 98.98(10)
O2 La1 O5 77.43(10)
O1 La1 La2 20.44(8)
O12 La1 La2 69.51(7)
O8 La1 La2 66.11(7)
O4 La1 La2 138.86(6)
O3 La1 La2 91.14(7)
O2 La1 La2 95.69(8)
O5 La1 La2 164.00(7)
O1 La2 O20 74.45(11)
O1 La2 O13 79.55(11)
O20 La2 O13 130.20(10)
O1 La2 O9 82.80(11)
O20 La2 O9 128.17(10)
O13 La2 O9 88.62(10)
O1 La2 O16 130.51(11)
O20 La2 O16 82.57(11)
O13 La2 O16 83.20(11)
O9 La2 O16 142.82(11)
O1 La2 O17 151.76(11)
O20 La2 O17 81.08(10)
O13 La2 O17 127.94(10)
O9 La2 O17 102.07(10)
O16 La2 O17 57.83(10)
O1 La2 La1 20.19(8)
O20 La2 La1 94.64(7)
O13 La2 La1 65.42(7)
O9 La2 La1 69.25(7)
O16 La2 La1 136.17(7)
O17 La2 La1 165.01(7)
O1 La2 H1 18.7(8)
O20 La2 H1 56.0(9)
O13 La2 H1 91.6(14)
O9 La2 H1 97.3(12)
O16 La2 H1 119.0(14)
O17 La2 H1 135.8(10)
La1 La2 H1 38.8(8)
O4 P1 O5 110.43(17)
O4 P1 O6 111.77(17)
O5 P1 O6 113.26(18)
O4 P1 O7 111.50(18)
O5 P1 O7 112.96(18)
O6 P1 O7 96.29(16)
O8 P2 O9 116.55(18)
O8 P2 O10 110.89(18)
O9 P2 O10 109.84(17)
O8 P2 O11 104.57(17)
O9 P2 O11 112.64(17)
O10 P2 O11 101.19(16)
O12 P3 O13 116.17(19)
O12 P3 O15 112.93(19)
O13 P3 O15 104.81(18)
O12 P3 O14 109.28(17)
O13 P3 O14 111.48(18)
O15 P3 O14 101.10(17)
O17 P4 O16 109.21(18)
O17 P4 O19 110.01(19)
O16 P4 O19 110.08(19)
O17 P4 O18 114.58(19)
O16 P4 O18 112.43(19)
O19 P4 O18 100.20(18)
O21 P5 O20 116.12(18)
O21 P5 O22 110.54(18)
O20 P5 O22 110.45(18)
O21 P5 O23 113.15(18)
O20 P5 O23 104.80(18)
O22 P5 O23 100.57(17)
La1 O1 La2 139.37(15)
La1 O1 H1 122(5)
La2 O1 H1 98(5)
La1 O2 H2A 120.1
La1 O2 H2B 119.9
H2A O2 H2B 120.0
La1 O3 H3A 119.9
La1 O3 H3B 120.1
H3A O3 H3B 120.0
P1 O4 La1 97.26(15)
P1 O5 La1 95.23(14)
C1 O6 P1 122.0(3)
C13 O7 P1 119.5(3)
P2 O8 La1 146.34(18)
P2 O9 La2 139.91(17)
C25 O10 P2 128.4(3)
C37 O11 P2 123.9(3)
P3 O12 La1 140.41(18)
P3 O13 La2 148.3(2)
C49 O14 P3 125.1(3)
C61 O15 P3 124.8(3)
P4 O16 La2 97.34(15)
P4 O17 La2 93.60(14)
C73 O18 P4 121.4(3)
C85 O19 P4 131.7(3)
P5 O20 La2 146.00(18)
C97 O22 P5 124.6(3)
C109 O23 P5 122.5(3)
C2 C1 C6 124.9(5)
C2 C1 O6 117.9(5)
C6 C1 O6 117.1(4)
C1 C2 C3 116.1(6)
C1 C2 C7 123.1(5)
C3 C2 C7 120.8(5)
C4 C3 C2 121.0(6)
C4 C3 H3 119.5
C2 C3 H3 119.5
C5 C4 C3 121.0(6)
C5 C4 H4 119.5
C3 C4 H4 119.5
C4 C5 C6 121.2(6)
C4 C5 H5 119.4
C6 C5 H5 119.4
C1 C6 C5 115.7(5)
C1 C6 C10 122.1(4)
C5 C6 C10 122.1(5)
C2 C7 C9 111.3(5)
C2 C7 C8 110.4(5)
C9 C7 C8 111.6(5)
C2 C7 H7 107.8
C9 C7 H7 107.8
C8 C7 H7 107.8
C7 C8 H8A 109.5
C7 C8 H8B 109.5
H8A C8 H8B 109.5
C7 C8 H8C 109.5
H8A C8 H8C 109.5
H8B C8 H8C 109.5
C7 C9 H9A 109.5
C7 C9 H9B 109.5
H9A C9 H9B 109.5
C7 C9 H9C 109.5
H9A C9 H9C 109.5
H9B C9 H9C 109.5
C6 C10 C11 108.6(4)
C6 C10 C12 114.3(5)
C11 C10 C12 110.8(5)
C6 C10 H10 107.7
C11 C10 H10 107.7
C12 C10 H10 107.7
C10 C11 H11A 109.5
C10 C11 H11B 109.5
H11A C11 H11B 109.5
C10 C11 H11C 109.5
H11A C11 H11C 109.5
H11B C11 H11C 109.5
C10 C12 H12A 109.5
C10 C12 H12B 109.5
H12A C12 H12B 109.5
C10 C12 H12C 109.5
H12A C12 H12C 109.5
H12B C12 H12C 109.5
C18 C13 C14 123.4(4)
C18 C13 O7 118.9(4)
C14 C13 O7 117.6(4)
C15 C14 C13 116.6(5)
C15 C14 C19 122.1(5)
C13 C14 C19 120.8(5)
C16 C15 C14 121.6(5)
C16 C15 H15 119.2
C14 C15 H15 119.2
C17 C16 C15 119.4(5)
C17 C16 H16 120.3
C15 C16 H16 120.3
C16 C17 C18 121.5(5)
C16 C17 H17 119.3
C18 C17 H17 119.3
C13 C18 C17 117.2(4)
C13 C18 C22 122.4(4)
C17 C18 C22 120.3(4)
C14 C19 C21 114.0(5)
C14 C19 C20 109.2(5)
C21 C19 C20 110.3(5)
C14 C19 H19 107.7
C21 C19 H19 107.7
C20 C19 H19 107.7
C19 C20 H20A 109.5
C19 C20 H20B 109.5
H20A C20 H20B 109.5
C19 C20 H20C 109.5
H20A C20 H20C 109.5
H20B C20 H20C 109.5
C19 C21 H21A 109.5
C19 C21 H21B 109.5
H21A C21 H21B 109.5
C19 C21 H21C 109.5
H21A C21 H21C 109.5
H21B C21 H21C 109.5
C18 C22 C23 113.5(4)
C18 C22 C24 109.1(4)
C23 C22 C24 110.1(5)
C18 C22 H22 108.0
C23 C22 H22 108.0
C24 C22 H22 108.0
C22 C23 H23A 109.5
C22 C23 H23B 109.5
H23A C23 H23B 109.5
C22 C23 H23C 109.5
H23A C23 H23C 109.5
H23B C23 H23C 109.5
C22 C24 H24A 109.5
C22 C24 H24B 109.5
H24A C24 H24B 109.5
C22 C24 H24C 109.5
H24A C24 H24C 109.5
H24B C24 H24C 109.5
C30 C25 C26 122.8(4)
C30 C25 O10 117.9(4)
C26 C25 O10 119.0(4)
C27 C26 C25 117.0(5)
C27 C26 C31 119.8(4)
C25 C26 C31 123.2(4)
C28 C27 C26 121.8(5)
C28 C27 H27 119.1
C26 C27 H27 119.1
C27 C28 C29 119.5(5)
C27 C28 H28 120.2
C29 C28 H28 120.2
C28 C29 C30 121.6(5)
C28 C29 H29 119.2
C30 C29 H29 119.2
C29 C30 C25 117.3(4)
C29 C30 C34 120.1(4)
C25 C30 C34 122.6(4)
C33 C31 C26 111.5(4)
C33 C31 C32 110.4(4)
C26 C31 C32 110.2(4)
C33 C31 H31 108.2
C26 C31 H31 108.2
C32 C31 H31 108.2
C31 C32 H32A 109.5
C31 C32 H32B 109.5
H32A C32 H32B 109.5
C31 C32 H32C 109.5
H32A C32 H32C 109.5
H32B C32 H32C 109.5
C31 C33 H33A 109.5
C31 C33 H33B 109.5
H33A C33 H33B 109.5
C31 C33 H33C 109.5
H33A C33 H33C 109.5
H33B C33 H33C 109.5
C36 C34 C30 110.6(4)
C36 C34 C35 111.3(5)
C30 C34 C35 111.9(4)
C36 C34 H34 107.6
C30 C34 H34 107.6
C35 C34 H34 107.6
C34 C35 H35A 109.5
C34 C35 H35B 109.5
H35A C35 H35B 109.5
C34 C35 H35C 109.5
H35A C35 H35C 109.5
H35B C35 H35C 109.5
C34 C36 H36A 109.5
C34 C36 H36B 109.5
H36A C36 H36B 109.5
C34 C36 H36C 109.5
H36A C36 H36C 109.5
H36B C36 H36C 109.5
C38 C37 C42 123.2(4)
C38 C37 O11 118.9(4)
C42 C37 O11 117.8(4)
C37 C38 C39 117.3(5)
C37 C38 C43 123.4(4)
C39 C38 C43 119.2(5)
C40 C39 C38 121.1(5)
C40 C39 H39 119.4
C38 C39 H39 119.4
C41 C40 C39 119.4(5)
C41 C40 H40 120.3
C39 C40 H40 120.3
C40 C41 C42 122.3(5)
C40 C41 H41 118.9
C42 C41 H41 118.9
C41 C42 C37 116.4(5)
C41 C42 C46 120.5(4)
C37 C42 C46 123.0(4)
C38 C43 C45 112.7(4)
C38 C43 C44 110.8(4)
C45 C43 C44 109.8(4)
C38 C43 H43 107.8
C45 C43 H43 107.8
C44 C43 H43 107.8
C43 C44 H44A 109.5
C43 C44 H44B 109.5
H44A C44 H44B 109.5
C43 C44 H44C 109.5
H44A C44 H44C 109.5
H44B C44 H44C 109.5
C43 C45 H45A 109.5
C43 C45 H45B 109.5
H45A C45 H45B 109.5
C43 C45 H45C 109.5
H45A C45 H45C 109.5
H45B C45 H45C 109.5
C48 C46 C47 110.1(4)
C48 C46 C42 111.6(4)
C47 C46 C42 112.2(4)
C48 C46 H46 107.6
C47 C46 H46 107.6
C42 C46 H46 107.6
C46 C47 H47A 109.5
C46 C47 H47B 109.5
H47A C47 H47B 109.5
C46 C47 H47C 109.5
H47A C47 H47C 109.5
H47B C47 H47C 109.5
C46 C48 H48A 109.5
C46 C48 H48B 109.5
H48A C48 H48B 109.5
C46 C48 H48C 109.5
H48A C48 H48C 109.5
H48B C48 H48C 109.5
C54 C49 C50 123.3(4)
C54 C49 O14 117.7(4)
C50 C49 O14 119.0(4)
C51 C50 C49 116.9(5)
C51 C50 C55 120.6(4)
C49 C50 C55 122.4(4)
C52 C51 C50 121.9(5)
C52 C51 H51 119.0
C50 C51 H51 119.0
C51 C52 C53 119.5(5)
C51 C52 H52 120.3
C53 C52 H52 120.3
C52 C53 C54 122.1(5)
C52 C53 H53 118.9
C54 C53 H53 118.9
C53 C54 C49 116.3(4)
C53 C54 C58 120.8(5)
C49 C54 C58 122.9(4)
C50 C55 C56 110.7(4)
C50 C55 C57 112.2(5)
C56 C55 C57 111.1(4)
C50 C55 H55 107.5
C56 C55 H55 107.5
C57 C55 H55 107.5
C55 C56 H56A 109.5
C55 C56 H56B 109.5
H56A C56 H56B 109.5
C55 C56 H56C 109.5
H56A C56 H56C 109.5
H56B C56 H56C 109.5
C55 C57 H57A 109.5
C55 C57 H57B 109.5
H57A C57 H57B 109.5
C55 C57 H57C 109.5
H57A C57 H57C 109.5
H57B C57 H57C 109.5
C59 C58 C54 109.6(4)
C59 C58 C60 112.4(5)
C54 C58 C60 111.1(4)
C59 C58 H58 107.8
C54 C58 H58 107.8
C60 C58 H58 107.8
C58 C59 H59A 109.5
C58 C59 H59B 109.5
H59A C59 H59B 109.5
C58 C59 H59C 109.5
H59A C59 H59C 109.5
H59B C59 H59C 109.5
C58 C60 H60A 109.5
C58 C60 H60B 109.5
H60A C60 H60B 109.5
C58 C60 H60C 109.5
H60A C60 H60C 109.5
H60B C60 H60C 109.5
C62 C61 C66 125.0(5)
C62 C61 O15 117.6(5)
C66 C61 O15 117.3(5)
C61 C62 C63 116.2(6)
C61 C62 C67 123.8(5)
C63 C62 C67 120.0(5)
C64 C63 C62 119.6(6)
C64 C63 H63 120.2
C62 C63 H63 120.2
C65 C64 C63 121.8(6)
C65 C64 H64 119.1
C63 C64 H64 119.1
C66 C65 C64 120.3(6)
C66 C65 H65 119.9
C64 C65 H65 119.9
C65 C66 C61 117.0(6)
C65 C66 C70 120.0(6)
C61 C66 C70 122.9(5)
C68 C67 C62 112.7(5)
C68 C67 C69 110.2(5)
C62 C67 C69 111.0(5)
C68 C67 H67 107.6
C62 C67 H67 107.6
C69 C67 H67 107.6
C67 C68 H68A 109.5
C67 C68 H68B 109.5
H68A C68 H68B 109.5
C67 C68 H68C 109.5
H68A C68 H68C 109.5
H68B C68 H68C 109.5
C67 C69 H69A 109.5
C67 C69 H69B 109.5
H69A C69 H69B 109.5
C67 C69 H69C 109.5
H69A C69 H69C 109.5
H69B C69 H69C 109.5
C71 C70 C66 110.9(6)
C71 C70 C72 112.5(6)
C66 C70 C72 113.6(5)
C71 C70 H70 106.5
C66 C70 H70 106.5
C72 C70 H70 106.5
C70 C71 H71A 109.5
C70 C71 H71B 109.5
H71A C71 H71B 109.5
C70 C71 H71C 109.5
H71A C71 H71C 109.5
H71B C71 H71C 109.5
C70 C72 H72A 109.5
C70 C72 H72B 109.5
H72A C72 H72B 109.5
C70 C72 H72C 109.5
H72A C72 H72C 109.5
H72B C72 H72C 109.5
C74 C73 C78 123.9(5)
C74 C73 O18 117.6(5)
C78 C73 O18 118.4(5)
C73 C74 C75 116.8(6)
C73 C74 C79 121.9(6)
C75 C74 C79 121.1(6)
C76 C75 C74 122.4(7)
C76 C75 H75 118.8
C74 C75 H75 118.8
C77 C76 C75 118.8(7)
C77 C76 H76 120.6
C75 C76 H76 120.6
C76 C77 C78 121.8(6)
C76 C77 H77 119.1
C78 C77 H77 119.1
C73 C78 C77 116.2(6)
C73 C78 C82 123.4(5)
C77 C78 C82 120.2(6)
C80 C79 C74 110.8(6)
C80 C79 C81 109.6(6)
C74 C79 C81 113.7(7)
C80 C79 H79 107.5
C74 C79 H79 107.5
C81 C79 H79 107.5
C79 C80 H80A 109.5
C79 C80 H80B 109.5
H80A C80 H80B 109.5
C79 C80 H80C 109.5
H80A C80 H80C 109.5
H80B C80 H80C 109.5
C79 C81 H81A 109.5
C79 C81 H81B 109.5
H81A C81 H81B 109.5
C79 C81 H81C 109.5
H81A C81 H81C 109.5
H81B C81 H81C 109.5
C78 C82 C83 111.9(5)
C78 C82 C84 109.5(5)
C83 C82 C84 111.3(5)
C78 C82 H82 108.0
C83 C82 H82 108.0
C84 C82 H82 108.0
C82 C83 H83A 109.5
C82 C83 H83B 109.5
H83A C83 H83B 109.5
C82 C83 H83C 109.5
H83A C83 H83C 109.5
H83B C83 H83C 109.5
C82 C84 H84A 109.5
C82 C84 H84B 109.5
H84A C84 H84B 109.5
C82 C84 H84C 109.5
H84A C84 H84C 109.5
H84B C84 H84C 109.5
C90 C85 C86 124.2(5)
C90 C85 O19 118.0(5)
C86 C85 O19 117.4(5)
C87 C86 C85 116.7(6)
C87 C86 C91 122.1(5)
C85 C86 C91 121.1(5)
C88 C87 C86 120.9(6)
C88 C87 H87 119.5
C86 C87 H87 119.5
C87 C88 C89 121.3(5)
C87 C88 H88 119.4
C89 C88 H88 119.4
C88 C89 C90 120.6(6)
C88 C89 H89 119.7
C90 C89 H89 119.7
C85 C90 C89 116.3(5)
C85 C90 C94 122.0(5)
C89 C90 C94 121.6(5)
C92 C91 C86 110.0(5)
C92 C91 C93 110.6(6)
C86 C91 C93 112.6(5)
C92 C91 H91 107.8
C86 C91 H91 107.8
C93 C91 H91 107.8
C91 C92 H92A 109.5
C91 C92 H92B 109.5
H92A C92 H92B 109.5
C91 C92 H92C 109.5
H92A C92 H92C 109.5
H92B C92 H92C 109.5
C91 C93 H93A 109.5
C91 C93 H93B 109.5
H93A C93 H93B 109.5
C91 C93 H93C 109.5
H93A C93 H93C 109.5
H93B C93 H93C 109.5
C90 C94 C95 109.2(5)
C90 C94 C96 113.6(5)
C95 C94 C96 111.0(6)
C90 C94 H94 107.6
C95 C94 H94 107.6
C96 C94 H94 107.6
C94 C95 H95A 109.5
C94 C95 H95B 109.5
H95A C95 H95B 109.5
C94 C95 H95C 109.5
H95A C95 H95C 109.5
H95B C95 H95C 109.5
C94 C96 H96A 109.5
C94 C96 H96B 109.5
H96A C96 H96B 109.5
C94 C96 H96C 109.5
H96A C96 H96C 109.5
H96B C96 H96C 109.5
C98 C97 C102 123.4(5)
C98 C97 O22 118.0(4)
C102 C97 O22 118.4(4)
C99 C98 C97 117.5(5)
C99 C98 C103 120.4(5)
C97 C98 C103 122.0(4)
C98 C99 C100 121.3(5)
C98 C99 H99 119.3
C100 C99 H99 119.3
C99 C100 C101 119.8(5)
C99 C100 H100 120.1
C101 C100 H100 120.1
C102 C101 C100 121.0(5)
C102 C101 H101 119.5
C100 C101 H101 119.5
C101 C102 C97 116.8(5)
C101 C102 C106 120.9(5)
C97 C102 C106 122.2(5)
C104 C103 C98 111.8(4)
C104 C103 C105 110.0(4)
C98 C103 C105 112.1(4)
C104 C103 H103 107.6
C98 C103 H103 107.6
C105 C103 H103 107.6
C103 C104 H10A 109.5
C103 C104 H10B 109.5
H10A C104 H10B 109.5
C103 C104 H10C 109.5
H10A C104 H10C 109.5
H10B C104 H10C 109.5
C103 C105 H10D 109.5
C103 C105 H10E 109.5
H10D C105 H10E 109.5
C103 C105 H10F 109.5
H10D C105 H10F 109.5
H10E C105 H10F 109.5
C102 C106 C108 111.6(4)
C102 C106 C107 111.2(5)
C108 C106 C107 111.1(5)
C102 C106 H106 107.6
C108 C106 H106 107.6
C107 C106 H106 107.6
C106 C107 H10G 109.5
C106 C107 H10H 109.5
H10G C107 H10H 109.5
C106 C107 H10I 109.5
H10G C107 H10I 109.5
H10H C107 H10I 109.5
C106 C108 H10J 109.5
C106 C108 H10K 109.5
H10J C108 H10K 109.5
C106 C108 H10L 109.5
H10J C108 H10L 109.5
H10K C108 H10L 109.5
C110 C109 C114 123.5(5)
C110 C109 O23 118.2(4)
C114 C109 O23 118.1(4)
C111 C110 C109 117.1(5)
C111 C110 C115 120.5(5)
C109 C110 C115 122.3(4)
C110 C111 C112 122.0(6)
C110 C111 H111 119.0
C112 C111 H111 119.0
C113 C112 C111 119.3(6)
C113 C112 H112 120.3
C111 C112 H112 120.3
C112 C113 C114 121.9(6)
C112 C113 H113 119.0
C114 C113 H113 119.0
C109 C114 C113 116.1(5)
C109 C114 C118 122.8(5)
C113 C114 C118 121.0(5)
C116 C115 C110 109.8(5)
C116 C115 C117 110.8(5)
C110 C115 C117 112.1(5)
C116 C115 H115 108.0
C110 C115 H115 108.0
C117 C115 H115 108.0
C115 C116 H11D 109.5
C115 C116 H11E 109.5
H11D C116 H11E 109.5
C115 C116 H11F 109.5
H11D C116 H11F 109.5
H11E C116 H11F 109.5
C115 C117 H11G 109.5
C115 C117 H11H 109.5
H11G C117 H11H 109.5
C115 C117 H11I 109.5
H11G C117 H11I 109.5
H11H C117 H11I 109.5
C114 C118 C119 110.6(5)
C114 C118 C120 112.9(5)
C119 C118 C120 111.0(5)
C114 C118 H118 107.3
C119 C118 H118 107.3
C120 C118 H118 107.3
C118 C119 H11J 109.5
C118 C119 H11K 109.5
H11J C119 H11K 109.5
C118 C119 H11L 109.5
H11J C119 H11L 109.5
H11K C119 H11L 109.5
C118 C120 H11M 109.5
C118 C120 H11N 109.5
H11M C120 H11N 109.5
C118 C120 H11O 109.5
H11M C120 H11O 109.5
H11N C120 H11O 109.5
C122 C121 H21D 109.5
C122 C121 H21E 109.5
H21D C121 H21E 109.5
C122 C121 H21F 109.5
H21D C121 H21F 109.5
H21E C121 H21F 109.5
C123 C122 C121 116.8(7)
C123 C122 H22D 108.1
C121 C122 H22D 108.1
C123 C122 H22E 108.1
C121 C122 H22E 108.1
H22D C122 H22E 107.3
C122 C123 C124 118.4(8)
C122 C123 H23D 107.7
C124 C123 H23D 107.7
C122 C123 H23E 107.7
C124 C123 H23E 107.7
H23D C123 H23E 107.1
C125 C124 C123 112.5(7)
C125 C124 H24D 109.1
C123 C124 H24D 109.1
C125 C124 H24E 109.1
C123 C124 H24E 109.1
H24D C124 H24E 107.8
C124 C125 C126 111.5(7)
C124 C125 H25D 109.3
C126 C125 H25D 109.3
C124 C125 H25E 109.3
C126 C125 H25E 109.3
H25D C125 H25E 108.0
C125 C126 H26D 109.5
C125 C126 H26E 109.5
H26D C126 H26E 109.5
C125 C126 H26F 109.5
H26D C126 H26F 109.5
H26E C126 H26F 109.5
C128 C127 H27D 109.5
C128 C127 H27E 109.5
H27D C127 H27E 109.5
C128 C127 H27F 109.5
H27D C127 H27F 109.5
H27E C127 H27F 109.5
C127 C128 C129 113.8(7)
C127 C128 H28D 108.8
C129 C128 H28D 108.8
C127 C128 H28E 108.8
C129 C128 H28E 108.8
H28D C128 H28E 107.7
C130 C129 C128 113.3(7)
C130 C129 H29D 108.9
C128 C129 H29D 108.9
C130 C129 H29E 108.9
C128 C129 H29E 108.9
H29D C129 H29E 107.7
C131 C130 C129 115.7(8)
C131 C130 H30D 108.3
C129 C130 H30D 108.3
C131 C130 H30E 108.3
C129 C130 H30E 108.3
H30D C130 H30E 107.4
C130 C131 C132 115.0(8)
C130 C131 H31D 108.5
C132 C131 H31D 108.5
C130 C131 H31E 108.5
C132 C131 H31E 108.5
H31D C131 H31E 107.5
C131 C132 H32D 109.5
C131 C132 H32E 109.5
H32D C132 H32E 109.5
C131 C132 H32F 109.5
H32D C132 H32F 109.5
H32E C132 H32F 109.5

loop_
_geom_bond_atom_site_label_1
_geom_bond_atom_site_label_2
_geom_bond_distance
La1 O1 2.321(3)
La1 O12 2.424(3)
La1 O8 2.426(3)
La1 O4 2.548(3)
La1 O3 2.580(3)
La1 O2 2.591(3)
La1 O5 2.596(3)
La1 La2 4.3783(4)
La2 O1 2.348(3)
La2 O20 2.399(3)
La2 O13 2.404(3)
La2 O9 2.430(3)
La2 O16 2.481(3)
La2 O17 2.575(3)
La2 H1 2.60(7)
P1 O4 1.492(3)
P1 O5 1.494(3)
P1 O6 1.589(3)
P1 O7 1.602(3)
P2 O8 1.491(3)
P2 O9 1.494(3)
P2 O10 1.581(3)
P2 O11 1.592(3)
P3 O12 1.491(3)
P3 O13 1.493(3)
P3 O15 1.574(3)
P3 O14 1.586(3)
P4 O17 1.499(3)
P4 O16 1.501(3)
P4 O19 1.575(3)
P4 O18 1.591(3)
P5 O21 1.483(3)
P5 O20 1.498(3)
P5 O22 1.586(3)
P5 O23 1.592(3)
O1 H1 0.84(2)
O2 H2A 0.8503
O2 H2B 0.8499
O3 H3A 0.8498
O3 H3B 0.8501
O6 C1 1.422(6)
O7 C13 1.406(5)
O10 C25 1.413(5)
O11 C37 1.421(5)
O14 C49 1.404(5)
O15 C61 1.413(6)
O18 C73 1.417(6)
O19 C85 1.404(5)
O22 C97 1.413(6)
O23 C109 1.409(5)
C1 C2 1.388(7)
C1 C6 1.390(7)
C2 C3 1.393(8)
C2 C7 1.514(8)
C3 C4 1.369(9)
C3 H3 0.9500
C4 C5 1.367(9)
C4 H4 0.9500
C5 C6 1.396(7)
C5 H5 0.9500
C6 C10 1.502(7)
C7 C9 1.535(8)
C7 C8 1.539(8)
C7 H7 1.0000
C8 H8A 0.9800
C8 H8B 0.9800
C8 H8C 0.9800
C9 H9A 0.9800
C9 H9B 0.9800
C9 H9C 0.9800
C10 C11 1.524(7)
C10 C12 1.538(7)
C10 H10 1.0000
C11 H11A 0.9800
C11 H11B 0.9800
C11 H11C 0.9800
C12 H12A 0.9800
C12 H12B 0.9800
C12 H12C 0.9800
C13 C18 1.383(7)
C13 C14 1.397(7)
C14 C15 1.393(7)
C14 C19 1.525(7)
C15 C16 1.384(8)
C15 H15 0.9500
C16 C17 1.376(7)
C16 H16 0.9500
C17 C18 1.396(7)
C17 H17 0.9500
C18 C22 1.516(7)
C19 C21 1.534(8)
C19 C20 1.535(8)
C19 H19 1.0000
C20 H20A 0.9800
C20 H20B 0.9800
C20 H20C 0.9800
C21 H21A 0.9800
C21 H21B 0.9800
C21 H21C 0.9800
C22 C23 1.526(7)
C22 C24 1.541(7)
C22 H22 1.0000
C23 H23A 0.9800
C23 H23B 0.9800
C23 H23C 0.9800
C24 H24A 0.9800
C24 H24B 0.9800
C24 H24C 0.9800
C25 C30 1.394(6)
C25 C26 1.398(6)
C26 C27 1.397(7)
C26 C31 1.519(7)
C27 C28 1.370(7)
C27 H27 0.9500
C28 C29 1.384(7)
C28 H28 0.9500
C29 C30 1.389(7)
C29 H29 0.9500
C30 C34 1.532(7)
C31 C33 1.518(7)
C31 C32 1.539(7)
C31 H31 1.0000
C32 H32A 0.9800
C32 H32B 0.9800
C32 H32C 0.9800
C33 H33A 0.9800
C33 H33B 0.9800
C33 H33C 0.9800
C34 C36 1.521(7)
C34 C35 1.534(7)
C34 H34 1.0000
C35 H35A 0.9800
C35 H35B 0.9800
C35 H35C 0.9800
C36 H36A 0.9800
C36 H36B 0.9800
C36 H36C 0.9800
C37 C38 1.391(7)
C37 C42 1.397(7)
C38 C39 1.392(7)
C38 C43 1.519(7)
C39 C40 1.382(8)
C39 H39 0.9500
C40 C41 1.377(8)
C40 H40 0.9500
C41 C42 1.387(7)
C41 H41 0.9500
C42 C46 1.524(7)
C43 C45 1.526(7)
C43 C44 1.539(7)
C43 H43 1.0000
C44 H44A 0.9800
C44 H44B 0.9800
C44 H44C 0.9800
C45 H45A 0.9800
C45 H45B 0.9800
C45 H45C 0.9800
C46 C48 1.523(7)
C46 C47 1.523(7)
C46 H46 1.0000
C47 H47A 0.9800
C47 H47B 0.9800
C47 H47C 0.9800
C48 H48A 0.9800
C48 H48B 0.9800
C48 H48C 0.9800
C49 C54 1.397(7)
C49 C50 1.399(7)
C50 C51 1.384(7)
C50 C55 1.517(7)
C51 C52 1.376(8)
C51 H51 0.9500
C52 C53 1.376(7)
C52 H52 0.9500
C53 C54 1.394(7)
C53 H53 0.9500
C54 C58 1.524(7)
C55 C56 1.521(7)
C55 C57 1.521(7)
C55 H55 1.0000
C56 H56A 0.9800
C56 H56B 0.9800
C56 H56C 0.9800
C57 H57A 0.9800
C57 H57B 0.9800
C57 H57C 0.9800
C58 C59 1.521(8)
C58 C60 1.530(8)
C58 H58 1.0000
C59 H59A 0.9800
C59 H59B 0.9800
C59 H59C 0.9800
C60 H60A 0.9800
C60 H60B 0.9800
C60 H60C 0.9800
C61 C62 1.387(8)
C61 C66 1.407(8)
C62 C63 1.402(7)
C62 C67 1.523(8)
C63 C64 1.398(10)
C63 H63 0.9500
C64 C65 1.392(10)
C64 H64 0.9500
C65 C66 1.363(8)
C65 H65 0.9500
C66 C70 1.523(9)
C67 C68 1.523(8)
C67 C69 1.543(8)
C67 H67 1.0000
C68 H68A 0.9800
C68 H68B 0.9800
C68 H68C 0.9800
C69 H69A 0.9800
C69 H69B 0.9800
C69 H69C 0.9800
C70 C71 1.515(8)
C70 C72 1.530(9)
C70 H70 1.0000
C71 H71A 0.9800
C71 H71B 0.9800
C71 H71C 0.9800
C72 H72A 0.9800
C72 H72B 0.9800
C72 H72C 0.9800
C73 C74 1.380(8)
C73 C78 1.388(7)
C74 C75 1.381(9)
C74 C79 1.500(9)
C75 C76 1.377(10)
C75 H75 0.9500
C76 C77 1.375(10)
C76 H76 0.9500
C77 C78 1.403(8)
C77 H77 0.9500
C78 C82 1.514(8)
C79 C80 1.489(9)
C79 C81 1.506(10)
C79 H79 1.0000
C80 H80A 0.9800
C80 H80B 0.9800
C80 H80C 0.9800
C81 H81A 0.9800
C81 H81B 0.9800
C81 H81C 0.9800
C82 C83 1.519(8)
C82 C84 1.533(8)
C82 H82 1.0000
C83 H83A 0.9800
C83 H83B 0.9800
C83 H83C 0.9800
C84 H84A 0.9800
C84 H84B 0.9800
C84 H84C 0.9800
C85 C90 1.377(7)
C85 C86 1.400(7)
C86 C87 1.388(7)
C86 C91 1.521(8)
C87 C88 1.364(9)
C87 H87 0.9500
C88 C89 1.373(9)
C88 H88 0.9500
C89 C90 1.408(7)
C89 H89 0.9500
C90 C94 1.511(8)
C91 C92 1.517(9)
C91 C93 1.533(8)
C91 H91 1.0000
C92 H92A 0.9800
C92 H92B 0.9800
C92 H92C 0.9800
C93 H93A 0.9800
C93 H93B 0.9800
C93 H93C 0.9800
C94 C95 1.515(8)
C94 C96 1.523(9)
C94 H94 1.0000
C95 H95A 0.9800
C95 H95B 0.9800
C95 H95C 0.9800
C96 H96A 0.9800
C96 H96B 0.9800
C96 H96C 0.9800
C97 C98 1.390(7)
C97 C102 1.397(7)
C98 C99 1.379(7)
C98 C103 1.525(7)
C99 C100 1.382(8)
C99 H99 0.9500
C100 C101 1.394(8)
C100 H100 0.9500
C101 C102 1.393(7)
C101 H101 0.9500
C102 C106 1.518(7)
C103 C104 1.522(7)
C103 C105 1.527(7)
C103 H103 1.0000
C104 H10A 0.9800
C104 H10B 0.9800
C104 H10C 0.9800
C105 H10D 0.9800
C105 H10E 0.9800
C105 H10F 0.9800
C106 C108 1.530(7)
C106 C107 1.550(7)
C106 H106 1.0000
C107 H10G 0.9800
C107 H10H 0.9800
C107 H10I 0.9800
C108 H10J 0.9800
C108 H10K 0.9800
C108 H10L 0.9800
C109 C110 1.393(7)
C109 C114 1.397(7)
C110 C111 1.380(7)
C110 C115 1.531(8)
C111 C112 1.383(9)
C111 H111 0.9500
C112 C113 1.373(9)
C112 H112 0.9500
C113 C114 1.405(8)
C113 H113 0.9500
C114 C118 1.501(8)
C115 C116 1.531(7)
C115 C117 1.539(8)
C115 H115 1.0000
C116 H11D 0.9800
C116 H11E 0.9800
C116 H11F 0.9800
C117 H11G 0.9800
C117 H11H 0.9800
C117 H11I 0.9800
C118 C119 1.526(8)
C118 C120 1.527(8)
C118 H118 1.0000
C119 H11J 0.9800
C119 H11K 0.9800
C119 H11L 0.9800
C120 H11M 0.9800
C120 H11N 0.9800
C120 H11O 0.9800
C121 C122 1.532(7)
C121 H21D 0.9800
C121 H21E 0.9800
C121 H21F 0.9800
C122 C123 1.468(7)
C122 H22D 0.9900
C122 H22E 0.9900
C123 C124 1.524(7)
C123 H23D 0.9900
C123 H23E 0.9900
C124 C125 1.520(7)
C124 H24D 0.9900
C124 H24E 0.9900
C125 C126 1.525(7)
C125 H25D 0.9900
C125 H25E 0.9900
C126 H26D 0.9800
C126 H26E 0.9800
C126 H26F 0.9800
C127 C128 1.503(7)
C127 H27D 0.9800
C127 H27E 0.9800
C127 H27F 0.9800
C128 C129 1.513(7)
C128 H28D 0.9900
C128 H28E 0.9900
C129 C130 1.501(7)
C129 H29D 0.9900
C129 H29E 0.9900
C130 C131 1.494(7)
C130 H30D 0.9900
C130 H30E 0.9900
C131 C132 1.497(7)
C131 H31D 0.9900
C131 H31E 0.9900
C132 H32D 0.9800
C132 H32E 0.9800
C132 H32F 0.9800

loop_
_geom_hbond_atom_site_label_D
_geom_hbond_atom_site_label_H
_geom_hbond_atom_site_label_A
_geom_hbond_distance_DH
_geom_hbond_distance_HA
_geom_hbond_distance_DA
_geom_hbond_angle_DHA
_geom_hbond_publ_flag
O1 H1 O21 0.84(2) 2.00(2) 2.828(4) 169(7) yes
O3 H3B O21 0.85 1.83 2.668(4) 167.0 yes

_cod_database_fobs_code 2021125
